data_4324172
loop_
_publ_author_name
'Rajendra S. Ghadwal'
'Kevin Pr\"opper'
'Birger Dittrich'
'Peter G. Jones'
'Herbert W. Roesky'

_publ_contact_author_address
;
Institut f\"ur Anorganische Chemie
Georg-August-Universit\"at G\"ottingen 
Tammanstr. 4, 37077 G\"ottingen (Germany)
;
_publ_contact_author_email hroesky@gwdg.de
_publ_contact_author_name 'Herbert W. Roesky'
_publ_section_title
;
 Neutral Pentacoordinate Silicon Fluorides Derived from Amidinate,
 Guanidinate, and Triazapentadienate Ligands and Base-Induced
 Disproportionation of Si2Cl6 to Stable Silylenes
;
_journal_name_full 'Inorganic Chemistry'
_journal_page_first 358
_journal_page_last 364
_journal_paper_doi 10.1021/ic1020548
_journal_volume 50
_journal_year 2011
_chemical_formula_moiety 'C36 H58 F4 N10 Si2'
_chemical_formula_sum 'C36 H58 F4 N10 Si2'
_chemical_formula_weight 763.10
_chemical_name_systematic
; 
 ? 
;
_space_group_IT_number 5
_symmetry_cell_setting monoclinic
_symmetry_space_group_name_Hall 'C 2y'
_symmetry_space_group_name_H-M 'C 1 2 1'
_atom_sites_solution_hydrogens geom
_atom_sites_solution_primary direct
_atom_sites_solution_secondary difmap
_audit_creation_method SHELXL-97
_audit_update_record
;
2010-09-30 # Formatted by publCIF
;
_cell_angle_alpha 90.00
_cell_angle_beta 101.9700(10)
_cell_angle_gamma 90.00
_cell_formula_units_Z 2
_cell_length_a 14.4012(3)
_cell_length_b 14.4485(3)
_cell_length_c 9.8332(2)
_cell_measurement_reflns_used 9942
_cell_measurement_temperature 100(2)
_cell_measurement_theta_max 145.167
_cell_measurement_theta_min 8.759
_cell_volume 2001.56(7)
_computing_cell_refinement 'SAINT (Bruker 2009)'
_computing_data_collection 'APEX2 (Bruker 2009)'
_computing_data_reduction 'SAINT (Bruker 2009)'
_computing_molecular_graphics 'SHELXTL (Bruker 2009)'
_computing_publication_material publcif
_computing_structure_refinement 'SHELXL-97 (Sheldrick, 2008)'
_computing_structure_solution 'SHELXS-97 (Sheldrick, 2008)'
_diffrn_ambient_temperature 100(2)
_diffrn_detector_area_resol_mean 0
_diffrn_measured_fraction_theta_full 0.993
_diffrn_measured_fraction_theta_max 0.993
_diffrn_measurement_device_type 'Bruker SMART 6000'
_diffrn_measurement_method 'omega scans'
_diffrn_radiation_monochromator 'INCOATEC multilayer optics'
_diffrn_radiation_source rotating-anode
_diffrn_radiation_type CuK\a
_diffrn_radiation_wavelength 1.54178
_diffrn_reflns_av_R_equivalents 0.0276
_diffrn_reflns_av_sigmaI/netI 0.0234
_diffrn_reflns_limit_h_max 16
_diffrn_reflns_limit_h_min -17
_diffrn_reflns_limit_k_max 17
_diffrn_reflns_limit_k_min -17
_diffrn_reflns_limit_l_max 12
_diffrn_reflns_limit_l_min -12
_diffrn_reflns_number 21748
_diffrn_reflns_theta_full 72.93
_diffrn_reflns_theta_max 72.93
_diffrn_reflns_theta_min 4.38
_diffrn_standards_decay_% 0
_diffrn_standards_interval_count 0
_diffrn_standards_interval_time 0
_diffrn_standards_number 0
_exptl_absorpt_coefficient_mu 1.293
_exptl_absorpt_correction_T_max 0.4701
_exptl_absorpt_correction_T_min 0.3717
_exptl_absorpt_correction_type multi-scan
_exptl_absorpt_process_details 'SADABS (Sheldrick, 2009)'
_exptl_crystal_colour colourless
_exptl_crystal_density_diffrn 1.266
_exptl_crystal_density_method 'not measured'
_exptl_crystal_description block
_exptl_crystal_F_000 816
_exptl_crystal_size_max 0.50
_exptl_crystal_size_mid 0.25
_exptl_crystal_size_min 0.25
_refine_diff_density_max 0.208
_refine_diff_density_min -0.150
_refine_diff_density_rms 0.033
_refine_ls_abs_structure_details 'Flack H D (1983), Acta Cryst. A39, 876-881'
_refine_ls_abs_structure_Flack 0.025(14)
_refine_ls_extinction_method none
_refine_ls_goodness_of_fit_ref 1.072
_refine_ls_hydrogen_treatment refall
_refine_ls_matrix_type full
_refine_ls_number_parameters 351
_refine_ls_number_reflns 3915
_refine_ls_number_restraints 1
_refine_ls_restrained_S_all 1.072
_refine_ls_R_factor_all 0.0223
_refine_ls_R_factor_gt 0.0218
_refine_ls_shift/su_max 0.002
_refine_ls_shift/su_mean 0.000
_refine_ls_structure_factor_coef Fsqd
_refine_ls_weighting_details 'calc w=1/[\s^2^(Fo^2^)+(0.0338P)^2^+0.3835P] where P=(Fo^2^+2Fc^2^)/3'
_refine_ls_weighting_scheme calc
_refine_ls_wR_factor_gt 0.0555
_refine_ls_wR_factor_ref 0.0557
_reflns_number_gt 3854
_reflns_number_total 3915
_reflns_threshold_expression >2sigma(I)
_cod_data_source_file ic1020548_si_004.cif
_cod_data_source_block 2c
_cod_original_sg_symbol_H-M 'C 2'
_cod_database_code 4324172

loop_
_symmetry_equiv_pos_as_xyz
'x, y, z'
'-x, y, -z'
'x+1/2, y+1/2, z'
'-x+1/2, y+1/2, -z'

loop_
_atom_site_label
_atom_site_type_symbol
_atom_site_fract_x
_atom_site_fract_y
_atom_site_fract_z
_atom_site_U_iso_or_equiv
_atom_site_adp_type
_atom_site_occupancy
_atom_site_symmetry_multiplicity
_atom_site_calc_flag
_atom_site_refinement_flags
_atom_site_disorder_assembly
_atom_site_disorder_group
Si Si 1.07445(2) 0.50126(2) 1.11458(3) 0.01538(7) Uani 1 1 d . . .
F1 F 1.07901(5) 0.48336(5) 1.28065(6) 0.01959(15) Uani 1 1 d . . .
F2 F 1.13770(5) 0.59485(5) 1.14272(7) 0.02145(15) Uani 1 1 d . . .
N4 N 0.73688(8) 0.31943(7) 0.99365(11) 0.0212(2) Uani 1 1 d . . .
N1 N 0.94926(6) 0.50976(7) 1.07349(9) 0.01703(19) Uani 1 1 d . . .
N2 N 0.80359(7) 0.44804(7) 1.10351(10) 0.0191(2) Uani 1 1 d . . .
N3 N 0.84599(7) 0.40200(7) 0.88860(10) 0.01628(19) Uani 1 1 d . . .
N5 N 0.88173(7) 0.55099(7) 1.26245(10) 0.0209(2) Uani 1 1 d . . .
C3 C 0.87930(7) 0.50317(9) 1.14444(10) 0.0177(2) Uani 1 1 d . . .
C1 C 0.94755(10) 0.62735(9) 1.30477(14) 0.0242(3) Uani 1 1 d . . .
C8 C 0.71896(8) 0.37822(8) 0.68077(12) 0.0194(2) Uani 1 1 d . . .
C5 C 0.75514(10) 0.22658(9) 0.94665(14) 0.0257(3) Uani 1 1 d . . .
C7 C 0.80910(8) 0.35380(8) 0.75853(11) 0.0172(2) Uani 1 1 d . . .
C4 C 0.79919(8) 0.39087(8) 0.99571(12) 0.0176(2) Uani 1 1 d . . .
C9 C 0.65797(8) 0.45375(9) 0.72421(12) 0.0213(2) Uani 1 1 d . . .
C13 C 0.73931(10) 0.26569(9) 0.50539(13) 0.0231(3) Uani 1 1 d . . .
C12 C 0.68575(9) 0.33225(9) 0.55477(13) 0.0216(2) Uani 1 1 d . . .
C6 C 0.67252(10) 0.32217(11) 1.09125(15) 0.0274(3) Uani 1 1 d . . .
C2 C 0.81596(10) 0.53058(11) 1.35324(14) 0.0277(3) Uani 1 1 d . . .
C15 C 0.86477(8) 0.28731(8) 0.70920(12) 0.0192(2) Uani 1 1 d . . .
C11 C 0.64888(10) 0.53476(10) 0.62138(15) 0.0279(3) Uani 1 1 d . . .
C16 C 0.96378(9) 0.26018(10) 0.78747(13) 0.0249(3) Uani 1 1 d . . .
C17 C 1.03958(10) 0.29066(11) 0.70791(16) 0.0301(3) Uani 1 1 d . . .
C14 C 0.82869(9) 0.24428(9) 0.58261(12) 0.0208(2) Uani 1 1 d . . .
C10 C 0.56061(9) 0.41632(10) 0.73749(15) 0.0279(3) Uani 1 1 d . . .
C18 C 0.97145(11) 0.15563(11) 0.81333(15) 0.0313(3) Uani 1 1 d . . .
H1 H 0.6910(9) 0.4778(10) 0.8132(14) 0.013(3) Uiso 1 1 d . . .
H5 H 0.9739(12) 0.6490(12) 1.2280(18) 0.024(4) Uiso 1 1 d . . .
H4 H 0.6238(12) 0.3505(12) 0.4995(17) 0.024(4) Uiso 1 1 d . . .
H3 H 0.7032(12) 0.3048(13) 1.1832(19) 0.028(4) Uiso 1 1 d . . .
H2 H 0.5214(13) 0.3929(16) 0.645(2) 0.041(5) Uiso 1 1 d . . .
H6 H 0.6452(11) 0.3778(13) 1.0904(16) 0.021(4) Uiso 1 1 d . . .
H8 H 0.6189(12) 0.5862(13) 0.6554(17) 0.028(4) Uiso 1 1 d . . .
H9 H 0.7177(11) 0.2339(12) 0.4235(17) 0.022(4) Uiso 1 1 d . . .
H10 H 0.9619(12) 0.1195(13) 0.7261(19) 0.030(4) Uiso 1 1 d . . .
H7 H 0.5251(11) 0.4659(13) 0.7733(16) 0.025(4) Uiso 1 1 d . . .
H15 H 0.9972(13) 0.6060(15) 1.372(2) 0.039(5) Uiso 1 1 d . . .
H11 H 0.6144(13) 0.5128(15) 0.525(2) 0.044(5) Uiso 1 1 d . . .
H14 H 1.0313(12) 0.2582(12) 0.6189(17) 0.025(4) Uiso 1 1 d . . .
H12 H 0.7190(14) 0.2104(14) 0.850(2) 0.041(5) Uiso 1 1 d . . .
H13 H 0.7921(12) 0.4724(14) 1.3436(17) 0.028(4) Uiso 1 1 d . . .
H17 H 0.8214(14) 0.2218(14) 0.9436(18) 0.034(5) Uiso 1 1 d . . .
H16 H 0.7103(13) 0.5565(12) 0.6135(17) 0.027(4) Uiso 1 1 d . . .
H20 H 0.9137(12) 0.6761(12) 1.3419(17) 0.023(4) Uiso 1 1 d . . .
H18 H 1.1025(13) 0.2753(13) 0.7617(19) 0.030(4) Uiso 1 1 d . . .
H24 H 0.8519(11) 0.5323(12) 1.4475(17) 0.026(4) Uiso 1 1 d . . .
H22 H 0.9238(14) 0.1318(15) 0.861(2) 0.040(5) Uiso 1 1 d . . .
H23 H 1.0308(15) 0.1404(15) 0.862(2) 0.040(5) Uiso 1 1 d . . .
H21 H 0.8701(11) 0.1976(12) 0.5496(16) 0.023(4) Uiso 1 1 d . . .
H26 H 0.7612(15) 0.5723(16) 1.336(2) 0.052(6) Uiso 1 1 d . . .
H28 H 0.5665(12) 0.3656(14) 0.8030(18) 0.032(4) Uiso 1 1 d . . .
H27 H 0.6249(14) 0.2800(15) 1.066(2) 0.039(5) Uiso 1 1 d . . .
H29 H 0.7389(14) 0.1841(14) 1.009(2) 0.037(5) Uiso 1 1 d . . .
H25 H 1.0363(15) 0.3579(15) 0.686(2) 0.042(5) Uiso 1 1 d . . .
H30 H 0.9774(12) 0.2884(13) 0.8769(19) 0.027(4) Uiso 1 1 d . . .

loop_
_atom_site_aniso_label
_atom_site_aniso_U_11
_atom_site_aniso_U_22
_atom_site_aniso_U_33
_atom_site_aniso_U_23
_atom_site_aniso_U_13
_atom_site_aniso_U_12
Si 0.01783(13) 0.01502(14) 0.01320(13) -0.00022(11) 0.00301(9) -0.00025(12)
F1 0.0221(3) 0.0222(4) 0.0143(3) 0.0004(2) 0.0035(2) 0.0039(3)
F2 0.0246(3) 0.0185(3) 0.0205(3) -0.0013(3) 0.0029(3) -0.0033(3)
N4 0.0225(5) 0.0212(5) 0.0211(5) 0.0008(4) 0.0072(4) -0.0017(4)
N1 0.0193(4) 0.0174(5) 0.0143(4) 0.0002(4) 0.0032(3) 0.0009(4)
N2 0.0189(5) 0.0222(5) 0.0169(5) -0.0007(4) 0.0050(4) 0.0013(4)
N3 0.0180(4) 0.0159(5) 0.0151(4) -0.0002(4) 0.0038(3) -0.0011(4)
N5 0.0230(5) 0.0238(5) 0.0166(5) -0.0028(4) 0.0055(4) 0.0023(4)
C3 0.0207(5) 0.0168(5) 0.0151(5) 0.0013(5) 0.0028(4) 0.0046(5)
C1 0.0262(6) 0.0245(6) 0.0212(6) -0.0072(5) 0.0029(5) 0.0029(5)
C8 0.0209(5) 0.0176(5) 0.0199(6) 0.0025(4) 0.0048(4) -0.0009(4)
C5 0.0313(7) 0.0202(6) 0.0261(6) 0.0005(5) 0.0073(5) -0.0054(5)
C7 0.0203(5) 0.0157(5) 0.0156(5) 0.0009(4) 0.0041(4) -0.0026(4)
C4 0.0170(5) 0.0181(6) 0.0174(5) 0.0022(4) 0.0026(4) 0.0026(4)
C9 0.0211(6) 0.0206(6) 0.0216(6) 0.0020(5) 0.0028(4) 0.0017(5)
C13 0.0295(6) 0.0226(7) 0.0158(5) -0.0009(5) 0.0017(5) -0.0052(5)
C12 0.0218(6) 0.0224(6) 0.0188(6) 0.0038(4) 0.0000(4) -0.0021(5)
C6 0.0264(6) 0.0300(7) 0.0288(7) 0.0017(6) 0.0126(5) -0.0046(6)
C2 0.0293(7) 0.0353(7) 0.0209(6) -0.0045(5) 0.0107(5) 0.0017(6)
C15 0.0212(6) 0.0181(5) 0.0180(5) 0.0008(4) 0.0038(4) -0.0007(4)
C11 0.0319(7) 0.0218(6) 0.0307(7) 0.0062(5) 0.0085(5) 0.0058(6)
C16 0.0232(6) 0.0298(7) 0.0201(6) -0.0077(5) 0.0008(5) 0.0068(5)
C17 0.0223(7) 0.0321(8) 0.0356(8) -0.0103(6) 0.0053(6) 0.0005(5)
C14 0.0260(6) 0.0187(6) 0.0185(6) -0.0012(5) 0.0060(5) -0.0013(5)
C10 0.0217(6) 0.0286(7) 0.0337(7) 0.0042(6) 0.0064(5) 0.0020(5)
C18 0.0330(7) 0.0324(8) 0.0276(7) 0.0008(6) 0.0044(6) 0.0122(6)

loop_
_atom_type_symbol
_atom_type_description
_atom_type_scat_dispersion_real
_atom_type_scat_dispersion_imag
_atom_type_scat_source
C C 0.0181 0.0091 'International Tables Vol C Tables 4.2.6.8 and 6.1.1.4'
H H 0.0000 0.0000 'International Tables Vol C Tables 4.2.6.8 and 6.1.1.4'
N N 0.0311 0.0180 'International Tables Vol C Tables 4.2.6.8 and 6.1.1.4'
Si Si 0.2541 0.3302 'International Tables Vol C Tables 4.2.6.8 and 6.1.1.4'
F F 0.0727 0.0534 'International Tables Vol C Tables 4.2.6.8 and 6.1.1.4'

loop_
_geom_angle_atom_site_label_1
_geom_angle_atom_site_label_2
_geom_angle_atom_site_label_3
_geom_angle
_geom_angle_site_symmetry_1
_geom_angle_site_symmetry_3
_geom_angle_publ_flag
F2 Si F1 93.24(4) . . ?
F2 Si N1 119.41(5) . . ?
F1 Si N1 93.83(4) . . ?
F2 Si N1 95.61(4) . 2_757 ?
F1 Si N1 170.20(4) . 2_757 ?
N1 Si N1 78.17(5) . 2_757 ?
F2 Si N3 108.85(4) . 2_757 ?
F1 Si N3 89.86(4) . 2_757 ?
N1 Si N3 131.24(5) . 2_757 ?
N1 Si N3 91.24(4) 2_757 2_757 ?
F2 Si Si 116.84(3) . 2_757 ?
F1 Si Si 132.37(3) . 2_757 ?
N3 Si Si 111.47(3) 2_757 2_757 ?
C4 N4 C5 122.57(10) . . ?
C4 N4 C6 118.20(11) . . ?
C5 N4 C6 114.30(11) . . ?
C3 N1 Si 135.71(7) . . ?
C3 N1 Si 121.48(7) . 2_757 ?
Si N1 Si 101.28(4) . 2_757 ?
C4 N2 C3 120.46(10) . . ?
C4 N3 C7 118.05(10) . . ?
C4 N3 Si 120.73(8) . 2_757 ?
C7 N3 Si 118.21(7) . 2_757 ?
C3 N5 C1 122.29(10) . . ?
C3 N5 C2 121.32(11) . . ?
C1 N5 C2 116.36(10) . . ?
N1 C3 N2 122.45(10) . . ?
N1 C3 N5 121.60(11) . . ?
N2 C3 N5 115.95(10) . . ?
N5 C1 H5 111.1(10) . . ?
N5 C1 H15 108.3(13) . . ?
H5 C1 H15 107.2(15) . . ?
N5 C1 H20 108.0(10) . . ?
H5 C1 H20 111.7(14) . . ?
H15 C1 H20 110.5(16) . . ?
C12 C8 C7 117.98(11) . . ?
C12 C8 C9 118.63(11) . . ?
C7 C8 C9 123.36(10) . . ?
N4 C5 H12 114.7(12) . . ?
N4 C5 H17 108.7(12) . . ?
H12 C5 H17 105.7(15) . . ?
N4 C5 H29 108.1(12) . . ?
H12 C5 H29 108.6(17) . . ?
H17 C5 H29 111.0(16) . . ?
C15 C7 C8 120.88(10) . . ?
C15 C7 N3 120.09(10) . . ?
C8 C7 N3 118.97(10) . . ?
N2 C4 N4 113.73(10) . . ?
N2 C4 N3 125.93(11) . . ?
N4 C4 N3 120.20(11) . . ?
C8 C9 C10 111.30(11) . . ?
C8 C9 C11 109.78(10) . . ?
C10 C9 C11 111.75(10) . . ?
C8 C9 H1 107.9(8) . . ?
C10 C9 H1 109.6(8) . . ?
C11 C9 H1 106.3(8) . . ?
C12 C13 C14 119.01(12) . . ?
C12 C13 H9 122.7(10) . . ?
C14 C13 H9 118.3(10) . . ?
C13 C12 C8 121.86(11) . . ?
C13 C12 H4 120.1(9) . . ?
C8 C12 H4 118.0(9) . . ?
N4 C6 H3 112.5(10) . . ?
N4 C6 H6 110.8(10) . . ?
H3 C6 H6 111.1(15) . . ?
N4 C6 H27 110.3(12) . . ?
H3 C6 H27 104.8(16) . . ?
H6 C6 H27 107.0(16) . . ?
N5 C2 H13 113.8(11) . . ?
N5 C2 H24 107.2(10) . . ?
H13 C2 H24 103.9(15) . . ?
N5 C2 H26 111.6(13) . . ?
H13 C2 H26 106.2(17) . . ?
H24 C2 H26 114.0(16) . . ?
C14 C15 C7 118.79(11) . . ?
C14 C15 C16 118.25(11) . . ?
C7 C15 C16 122.96(11) . . ?
C9 C11 H8 110.3(10) . . ?
C9 C11 H11 109.3(12) . . ?
H8 C11 H11 113.4(15) . . ?
C9 C11 H16 110.5(10) . . ?
H8 C11 H16 105.4(15) . . ?
H11 C11 H16 107.9(14) . . ?
C15 C16 C18 111.41(11) . . ?
C15 C16 C17 111.03(11) . . ?
C18 C16 C17 109.47(11) . . ?
C15 C16 H30 110.3(10) . . ?
C18 C16 H30 106.0(11) . . ?
C17 C16 H30 108.5(10) . . ?
C16 C17 H14 110.6(10) . . ?
C16 C17 H18 109.7(11) . . ?
H14 C17 H18 107.7(14) . . ?
C16 C17 H25 112.6(12) . . ?
H14 C17 H25 106.5(15) . . ?
H18 C17 H25 109.7(17) . . ?
C13 C14 C15 121.47(12) . . ?
C13 C14 H21 121.4(9) . . ?
C15 C14 H21 117.1(9) . . ?
C9 C10 H2 112.7(11) . . ?
C9 C10 H7 109.0(10) . . ?
H2 C10 H7 109.1(14) . . ?
C9 C10 H28 111.6(10) . . ?
H2 C10 H28 107.3(16) . . ?
H7 C10 H28 107.0(14) . . ?
C16 C18 H10 112.6(11) . . ?
C16 C18 H22 113.4(12) . . ?
H10 C18 H22 104.1(16) . . ?
C16 C18 H23 110.6(13) . . ?
H10 C18 H23 105.7(16) . . ?
H22 C18 H23 110.1(17) . . ?

loop_
_geom_bond_atom_site_label_1
_geom_bond_atom_site_label_2
_geom_bond_distance
_geom_bond_site_symmetry_2
_geom_bond_publ_flag
Si F2 1.6219(8) . ?
Si F1 1.6411(7) . ?
Si N1 1.7683(10) . ?
Si N1 1.8138(9) 2_757 ?
Si N3 1.8399(10) 2_757 ?
Si Si 2.7698(5) 2_757 ?
N4 C4 1.3651(16) . ?
N4 C5 1.4605(18) . ?
N4 C6 1.4666(16) . ?
N1 C3 1.3424(14) . ?
N1 Si 1.8138(9) 2_757 ?
N2 C4 1.3349(16) . ?
N2 C3 1.3428(16) . ?
N3 C4 1.3725(15) . ?
N3 C7 1.4564(14) . ?
N3 Si 1.8399(10) 2_757 ?
N5 C3 1.3447(15) . ?
N5 C1 1.4578(17) . ?
N5 C2 1.4602(17) . ?
C1 H5 0.965(18) . ?
C1 H15 0.92(2) . ?
C1 H20 0.970(17) . ?
C8 C12 1.3997(17) . ?
C8 C7 1.4081(17) . ?
C8 C9 1.5168(17) . ?
C5 H12 1.01(2) . ?
C5 H17 0.963(19) . ?
C5 H29 0.93(2) . ?
C7 C15 1.4008(17) . ?
C9 C10 1.5334(18) . ?
C9 C11 1.5344(18) . ?
C9 H1 0.969(14) . ?
C13 C12 1.3825(19) . ?
C13 C14 1.3869(19) . ?
C13 H9 0.924(17) . ?
C12 H4 0.979(17) . ?
C6 H3 0.954(18) . ?
C6 H6 0.894(18) . ?
C6 H27 0.91(2) . ?
C2 H13 0.91(2) . ?
C2 H24 0.964(17) . ?
C2 H26 0.98(2) . ?
C15 C14 1.3919(17) . ?
C15 C16 1.5244(17) . ?
C11 H8 0.954(18) . ?
C11 H11 1.021(19) . ?
C11 H16 0.957(18) . ?
C16 C18 1.532(2) . ?
C16 C17 1.534(2) . ?
C16 H30 0.952(18) . ?
C17 H14 0.978(17) . ?
C17 H18 0.975(18) . ?
C17 H25 0.99(2) . ?
C14 H21 0.998(17) . ?
C10 H2 1.03(2) . ?
C10 H7 0.986(18) . ?
C10 H28 0.968(19) . ?
C18 H10 0.988(18) . ?
C18 H22 0.97(2) . ?
C18 H23 0.91(2) . ?

loop_
_geom_torsion_atom_site_label_1
_geom_torsion_atom_site_label_2
_geom_torsion_atom_site_label_3
_geom_torsion_atom_site_label_4
_geom_torsion
_geom_torsion_site_symmetry_1
_geom_torsion_site_symmetry_2
_geom_torsion_site_symmetry_3
_geom_torsion_site_symmetry_4
_geom_torsion_publ_flag
F2 Si N1 C3 -97.03(13) . . . . ?
F1 Si N1 C3 -1.13(13) . . . . ?
N1 Si N1 C3 173.17(11) 2_757 . . . ?
N3 Si N1 C3 92.04(13) 2_757 . . . ?
Si Si N1 C3 165.26(16) 2_757 . . . ?
F2 Si N1 Si 97.71(5) . . . 2_757 ?
F1 Si N1 Si -166.39(4) . . . 2_757 ?
N1 Si N1 Si 7.91(7) 2_757 . . 2_757 ?
N3 Si N1 Si -73.22(7) 2_757 . . 2_757 ?
Si N1 C3 N2 -128.80(11) . . . . ?
Si N1 C3 N2 34.19(15) 2_757 . . . ?
Si N1 C3 N5 50.36(18) . . . . ?
Si N1 C3 N5 -146.65(10) 2_757 . . . ?
C4 N2 C3 N1 5.93(17) . . . . ?
C4 N2 C3 N5 -173.28(11) . . . . ?
C1 N5 C3 N1 13.95(17) . . . . ?
C2 N5 C3 N1 -167.96(11) . . . . ?
C1 N5 C3 N2 -166.83(11) . . . . ?
C2 N5 C3 N2 11.26(17) . . . . ?
C12 C8 C7 C15 1.71(17) . . . . ?
C9 C8 C7 C15 -176.11(11) . . . . ?
C12 C8 C7 N3 178.77(10) . . . . ?
C9 C8 C7 N3 0.94(17) . . . . ?
C4 N3 C7 C15 -117.88(12) . . . . ?
Si N3 C7 C15 81.59(12) 2_757 . . . ?
C4 N3 C7 C8 65.05(14) . . . . ?
Si N3 C7 C8 -95.49(11) 2_757 . . . ?
C3 N2 C4 N4 159.54(10) . . . . ?
C3 N2 C4 N3 -24.64(18) . . . . ?
C5 N4 C4 N2 -143.60(12) . . . . ?
C6 N4 C4 N2 10.13(16) . . . . ?
C5 N4 C4 N3 40.32(17) . . . . ?
C6 N4 C4 N3 -165.95(11) . . . . ?
C7 N3 C4 N2 -158.72(11) . . . . ?
Si N3 C4 N2 1.30(16) 2_757 . . . ?
C7 N3 C4 N4 16.85(16) . . . . ?
Si N3 C4 N4 176.88(8) 2_757 . . . ?
C12 C8 C9 C10 59.36(15) . . . . ?
C7 C8 C9 C10 -122.83(12) . . . . ?
C12 C8 C9 C11 -64.90(14) . . . . ?
C7 C8 C9 C11 112.91(13) . . . . ?
C14 C13 C12 C8 -0.36(19) . . . . ?
C7 C8 C12 C13 -0.95(18) . . . . ?
C9 C8 C12 C13 176.98(11) . . . . ?
C8 C7 C15 C14 -1.17(17) . . . . ?
N3 C7 C15 C14 -178.19(11) . . . . ?
C8 C7 C15 C16 178.39(11) . . . . ?
N3 C7 C15 C16 1.37(18) . . . . ?
C14 C15 C16 C18 -55.54(15) . . . . ?
C7 C15 C16 C18 124.90(13) . . . . ?
C14 C15 C16 C17 66.75(15) . . . . ?
C7 C15 C16 C17 -112.81(13) . . . . ?
C12 C13 C14 C15 0.94(19) . . . . ?
C7 C15 C14 C13 -0.19(18) . . . . ?
C16 C15 C14 C13 -179.77(12) . . . . ?
